data_4349262
loop_
_publ_author_name
'Chakrabarti, Neena'
'Ruccolo, Serge'
'Parkin, Gerard'

_publ_section_title
;
 Cadmium Compounds with an [N<sub>3</sub>C] Atrane Motif: Evidence for the
 Generation of a Cadmium Hydride Species.
;
_journal_issue 23
_journal_name_full 'Inorganic chemistry'
_journal_page_first 12105
_journal_page_last 12109
_journal_paper_doi 10.1021/acs.inorgchem.6b02196
_journal_volume 55
_journal_year 2016
_chemical_formula_sum 'C40 H33 Cd N3 O S3 Si'
_chemical_formula_weight 808.36
_space_group_crystal_system trigonal
_space_group_IT_number 159
_space_group_name_Hall 'P 3 -2c'
_space_group_name_H-M_alt 'P 3 1 c'
_atom_sites_solution_hydrogens geom
_audit_creation_method SHELXL-2014/7
_cell_angle_alpha 90
_cell_angle_beta 90
_cell_angle_gamma 120
_cell_formula_units_Z 2
_cell_length_a 12.8867(14)
_cell_length_b 12.8867(14)
_cell_length_c 12.3936(16)
_cell_measurement_reflns_used 9925
_cell_measurement_temperature 150(2)
_cell_measurement_theta_max 30.03
_cell_measurement_theta_min 2.46
_cell_volume 1782.4(4)
_computing_cell_refinement 'Bruker SAINT'
_computing_data_collection 'Bruker APEX2'
_computing_data_reduction 'Bruker SAINT'
_computing_molecular_graphics 'Bruker SHELXTL'
_computing_publication_material 'Bruker SHELXTL'
_computing_structure_refinement 'SHELXL-2014/7 (Sheldrick, 2014)'
_computing_structure_solution 'SHELXS-97 (Sheldrick, 2008)'
_diffrn_ambient_temperature 150(2)
_diffrn_measured_fraction_theta_full 1.000
_diffrn_measured_fraction_theta_max 1.000
_diffrn_measurement_device_type 'Bruker APEX-II CCD'
_diffrn_measurement_method '\f and \w scans'
_diffrn_radiation_type MoK\a
_diffrn_radiation_wavelength 0.71073
_diffrn_reflns_av_R_equivalents 0.0634
_diffrn_reflns_av_unetI/netI 0.0388
_diffrn_reflns_Laue_measured_fraction_full 1.000
_diffrn_reflns_Laue_measured_fraction_max 1.000
_diffrn_reflns_limit_h_max 18
_diffrn_reflns_limit_h_min -18
_diffrn_reflns_limit_k_max 18
_diffrn_reflns_limit_k_min -18
_diffrn_reflns_limit_l_max 17
_diffrn_reflns_limit_l_min -17
_diffrn_reflns_number 28832
_diffrn_reflns_point_group_measured_fraction_full 1.000
_diffrn_reflns_point_group_measured_fraction_max 1.000
_diffrn_reflns_theta_full 25.242
_diffrn_reflns_theta_max 30.516
_diffrn_reflns_theta_min 1.643
_exptl_absorpt_coefficient_mu 0.859
_exptl_absorpt_correction_T_max 0.8677
_exptl_absorpt_correction_T_min 0.8538
_exptl_absorpt_correction_type empirical
_exptl_absorpt_process_details sadabs
_exptl_crystal_colour colorless
_exptl_crystal_density_diffrn 1.506
_exptl_crystal_description block
_exptl_crystal_F_000 824
_exptl_crystal_size_max 0.190
_exptl_crystal_size_mid 0.180
_exptl_crystal_size_min 0.170
_refine_diff_density_max 1.550
_refine_diff_density_min -0.263
_refine_diff_density_rms 0.084
_refine_ls_abs_structure_details
; 
 Flack x determined using 1405 quotients [(I+)-(I-)]/[(I+)+(I-)] 
 (Parsons, Flack and Wagner, Acta Cryst. B69 (2013) 249-259). 
;
_refine_ls_abs_structure_Flack -0.012(14)
_refine_ls_extinction_method none
_refine_ls_goodness_of_fit_ref 1.036
_refine_ls_hydrogen_treatment constr
_refine_ls_matrix_type full
_refine_ls_number_parameters 161
_refine_ls_number_reflns 3647
_refine_ls_number_restraints 1
_refine_ls_restrained_S_all 1.036
_refine_ls_R_factor_all 0.0454
_refine_ls_R_factor_gt 0.0343
_refine_ls_shift/su_max 0.000
_refine_ls_shift/su_mean 0.000
_refine_ls_structure_factor_coef Fsqd
_refine_ls_weighting_details 'w=1/[\s^2^(Fo^2^)+(0.0451P)^2^] where P=(Fo^2^+2Fc^2^)/3'
_refine_ls_weighting_scheme calc
_refine_ls_wR_factor_gt 0.0758
_refine_ls_wR_factor_ref 0.0807
_reflns_Friedel_coverage 0.992
_reflns_Friedel_fraction_full 1.000
_reflns_Friedel_fraction_max 1.000
_reflns_number_gt 3084
_reflns_number_total 3647
_reflns_threshold_expression 'I > 2\s(I)'
_cod_data_source_file ps10_SR.cif
_cod_data_source_block ps10
_cod_original_cell_volume 1782.4(5)
_cod_database_code 4349262
_shelx_shelxl_version_number 2014/7
_shelx_space_group_comment
; 
The symmetry employed for this shelxl refinement is uniquely defined 
by the following loop, which should always be used as a source of 
symmetry information in preference to the above space-group names. 
They are only intended as comments. 
;
_shelx_estimated_absorpt_t_min 0.854
_shelx_estimated_absorpt_t_max 0.868

loop_
_space_group_symop_operation_xyz
'x, y, z'
'-y, x-y, z'
'-x+y, -x, z'
'y, x, z+1/2'
'x-y, -y, z+1/2'
'-x, -x+y, z+1/2'

loop_
_atom_site_label
_atom_site_type_symbol
_atom_site_fract_x
_atom_site_fract_y
_atom_site_fract_z
_atom_site_U_iso_or_equiv
_atom_site_adp_type
_atom_site_occupancy
_atom_site_site_symmetry_order
_atom_site_calc_flag
_atom_site_refinement_flags_posn
_atom_site_refinement_flags_adp
_atom_site_refinement_flags_occupancy
_atom_site_disorder_assembly
_atom_site_disorder_group
Cd Cd 0.6667 0.3333 0.47151(2) 0.02143(13) Uani 1 3 d S T P . .
Si Si 0.6667 0.3333 0.76938(15) 0.0222(4) Uani 1 3 d S T P . .
S S 0.53545(11) 0.33280(11) 0.23325(9) 0.0279(3) Uani 1 1 d . . . . .
O O 0.6667 0.3333 0.6388(6) 0.0333(17) Uani 1 3 d S T P . .
N N 0.4905(4) 0.3326(3) 0.4477(3) 0.0225(8) Uani 1 1 d . . . . .
C C 0.6667 0.3333 0.2829(8) 0.0240(8) Uani 1 3 d S T P . .
C11 C 0.4532(4) 0.3305(4) 0.3476(4) 0.0240(8) Uani 1 1 d . . . . .
C12 C 0.3423(5) 0.3232(5) 0.3265(4) 0.0307(11) Uani 1 1 d . . . . .
H12A H 0.3164 0.3212 0.2544 0.037 Uiso 1 1 calc R U . . .
C13 C 0.2726(5) 0.3190(5) 0.4116(4) 0.0316(12) Uani 1 1 d . . . . .
H13A H 0.1972 0.3134 0.3994 0.038 Uiso 1 1 calc R U . . .
C14 C 0.3134(6) 0.3230(7) 0.5153(5) 0.0387(15) Uani 1 1 d . . . . .
H14A H 0.2669 0.3211 0.5755 0.046 Uiso 1 1 calc R U . . .
C15 C 0.4228(5) 0.3298(5) 0.5301(4) 0.0332(11) Uani 1 1 d . . . . .
H15A H 0.4507 0.3325 0.6016 0.040 Uiso 1 1 calc R U . . .
C21 C 0.6572(5) 0.4651(5) 0.8252(4) 0.0345(13) Uani 1 1 d . . . . .
C22 C 0.6717(5) 0.5562(5) 0.7576(5) 0.0359(12) Uani 1 1 d . . . . .
H22A H 0.6836 0.5507 0.6826 0.043 Uiso 1 1 calc R U . . .
C23 C 0.6692(6) 0.6560(6) 0.7968(7) 0.0515(18) Uani 1 1 d . . . . .
H23A H 0.6784 0.7175 0.7488 0.062 Uiso 1 1 calc R U . . .
C24 C 0.6535(6) 0.6655(7) 0.9056(8) 0.050(2) Uani 1 1 d . . . . .
H24A H 0.6543 0.7347 0.9329 0.060 Uiso 1 1 calc R U . . .
C25 C 0.6370(5) 0.5758(6) 0.9740(7) 0.0496(16) Uani 1 1 d . . . . .
H25A H 0.6253 0.5824 1.0488 0.059 Uiso 1 1 calc R U . . .
C26 C 0.6370(5) 0.4754(6) 0.9355(5) 0.0405(14) Uani 1 1 d . . . . .
H26A H 0.6233 0.4126 0.9837 0.049 Uiso 1 1 calc R U . . .
C31 C 0.9352(16) 0.9100(19) 0.7209(12) 0.069(10) Uani 0.3333 1 d G . P A -1
H31A H 0.8905 0.8715 0.7840 0.082 Uiso 0.3333 1 calc R U P A -1
C35 C 0.8774(14) 0.890(2) 0.6220(17) 0.072(7) Uani 0.3333 1 d G . P A -1
H35A H 0.7932 0.8381 0.6175 0.086 Uiso 0.3333 1 calc R U P A -1
C36 C 0.943(2) 0.946(3) 0.5297(10) 0.070(12) Uani 0.3333 1 d G . P A -1
H36A H 0.9033 0.9327 0.4622 0.084 Uiso 0.3333 1 calc R U P A -1
C34 C 1.066(2) 1.022(2) 0.5364(10) 0.072(7) Uani 0.3333 1 d G . P A -1
H34A H 1.1107 1.0608 0.4733 0.086 Uiso 0.3333 1 calc R U P A -1
C33 C 1.1238(15) 1.0423(17) 0.6353(15) 0.067(9) Uani 0.3333 1 d G . P A -1
H33A H 1.2080 1.0943 0.6398 0.080 Uiso 0.3333 1 calc R U P A -1
C32 C 1.0584(18) 0.9860(18) 0.7275(10) 0.081(16) Uani 0.3333 1 d G . P A -1
H32A H 1.0979 0.9996 0.7951 0.098 Uiso 0.3333 1 calc R U P A -1

loop_
_atom_site_aniso_label
_atom_site_aniso_U_11
_atom_site_aniso_U_22
_atom_site_aniso_U_33
_atom_site_aniso_U_23
_atom_site_aniso_U_13
_atom_site_aniso_U_12
Cd 0.02510(16) 0.02510(16) 0.0141(2) 0.000 0.000 0.01255(8)
Si 0.0272(6) 0.0272(6) 0.0123(8) 0.000 0.000 0.0136(3)
S 0.0312(7) 0.0410(7) 0.0148(5) 0.0009(5) -0.0015(4) 0.0206(6)
O 0.0257(16) 0.0257(16) 0.049(5) 0.000 0.000 0.0128(8)
N 0.026(2) 0.0238(18) 0.0187(19) -0.0029(15) -0.0037(14) 0.0134(17)
C 0.0265(12) 0.0265(12) 0.0188(17) 0.000 0.000 0.0133(6)
C11 0.0265(12) 0.0265(12) 0.0188(17) 0.000 0.000 0.0133(6)
C12 0.034(3) 0.040(3) 0.022(2) -0.0019(19) -0.0064(19) 0.022(3)
C13 0.031(3) 0.043(3) 0.029(3) -0.003(2) -0.004(2) 0.024(3)
C14 0.041(4) 0.060(4) 0.025(3) -0.008(2) -0.003(2) 0.033(3)
C15 0.034(3) 0.047(3) 0.022(2) -0.005(2) 0.001(2) 0.023(3)
C21 0.030(3) 0.037(3) 0.037(3) -0.005(2) -0.007(2) 0.017(2)
C22 0.045(3) 0.041(3) 0.031(3) -0.007(2) -0.013(2) 0.028(3)
C23 0.057(4) 0.049(4) 0.064(5) -0.013(3) -0.025(3) 0.038(3)
C24 0.042(4) 0.052(4) 0.070(5) -0.029(4) -0.016(3) 0.033(3)
C25 0.041(3) 0.064(4) 0.050(4) -0.024(4) -0.001(3) 0.031(3)
C26 0.038(3) 0.040(3) 0.042(3) -0.011(2) 0.009(2) 0.018(3)
C31 0.042(14) 0.046(17) 0.10(3) -0.007(15) -0.002(14) 0.010(11)
C35 0.040(10) 0.098(16) 0.066(14) 0.009(12) -0.015(10) 0.027(10)
C36 0.051(13) 0.12(4) 0.039(12) -0.008(15) -0.013(9) 0.042(19)
C34 0.040(10) 0.098(16) 0.066(14) 0.009(12) -0.015(10) 0.027(10)
C33 0.037(10) 0.09(2) 0.064(19) 0.032(15) 0.006(11) 0.022(13)
C32 0.042(14) 0.10(3) 0.023(9) -0.002(12) -0.006(8) -0.021(16)

loop_
_atom_type_symbol
_atom_type_description
_atom_type_scat_dispersion_real
_atom_type_scat_dispersion_imag
_atom_type_scat_source
C C 0.0033 0.0016 'International Tables Vol C Tables 4.2.6.8 and 6.1.1.4'
H H 0.0000 0.0000 'International Tables Vol C Tables 4.2.6.8 and 6.1.1.4'
N N 0.0061 0.0033 'International Tables Vol C Tables 4.2.6.8 and 6.1.1.4'
O O 0.0106 0.0060 'International Tables Vol C Tables 4.2.6.8 and 6.1.1.4'
Si Si 0.0817 0.0704 'International Tables Vol C Tables 4.2.6.8 and 6.1.1.4'
S S 0.1246 0.1234 'International Tables Vol C Tables 4.2.6.8 and 6.1.1.4'
Cd Cd -0.8075 1.2024 'International Tables Vol C Tables 4.2.6.8 and 6.1.1.4'

loop_
_geom_angle_atom_site_label_1
_geom_angle_atom_site_label_2
_geom_angle_atom_site_label_3
_geom_angle
_geom_angle_site_symmetry_1
_geom_angle_site_symmetry_3
O Cd N 97.43(10) . 2_655
O Cd N 97.43(10) . .
N Cd N 118.35(4) 2_655 .
O Cd N 97.43(10) . 3_665
N Cd N 118.35(4) 2_655 3_665
N Cd N 118.35(4) . 3_665
O Cd C 180.0 . .
N Cd C 82.57(10) 2_655 .
N Cd C 82.57(10) . .
N Cd C 82.57(10) 3_665 .
O Si C21 111.43(18) . 3_665
O Si C21 111.43(18) . 2_655
C21 Si C21 107.44(19) 3_665 2_655
O Si C21 111.43(18) . .
C21 Si C21 107.4(2) 3_665 .
C21 Si C21 107.4(2) 2_655 .
C11 S C 106.4(3) . .
Si O Cd 180.0 . .
C11 N C15 119.4(4) . .
C11 N Cd 118.1(3) . .
C15 N Cd 122.5(3) . .
S C S 108.9(3) 2_655 3_665
S C S 108.9(3) 2_655 .
S C S 108.9(3) 3_665 .
S C Cd 110.0(3) 2_655 .
S C Cd 110.0(3) 3_665 .
S C Cd 110.0(3) . .
N C11 C12 121.4(4) . .
N C11 S 122.9(4) . .
C12 C11 S 115.7(4) . .
C13 C12 C11 118.9(5) . .
C12 C13 C14 119.1(5) . .
C15 C14 C13 119.0(6) . .
N C15 C14 122.3(5) . .
C22 C21 C26 117.5(6) . .
C22 C21 Si 120.0(4) . .
C26 C21 Si 122.5(5) . .
C21 C22 C23 121.4(6) . .
C24 C23 C22 119.8(7) . .
C25 C24 C23 120.1(7) . .
C24 C25 C26 120.5(7) . .
C25 C26 C21 120.7(7) . .
C35 C31 C32 120.0 . .
C31 C35 C36 120.0 . .
C35 C36 C34 120.0 . .
C33 C34 C36 120.0 . .
C34 C33 C32 120.0 . .
C33 C32 C31 120.0 . .

loop_
_geom_bond_atom_site_label_1
_geom_bond_atom_site_label_2
_geom_bond_distance
_geom_bond_site_symmetry_2
Cd O 2.073(7) .
Cd N 2.285(4) 2_655
Cd N 2.285(4) .
Cd N 2.285(4) 3_665
Cd C 2.337(10) .
Si O 1.618(8) .
Si C21 1.892(6) 3_665
Si C21 1.892(6) 2_655
Si C21 1.892(6) .
S C11 1.761(5) .
S C 1.796(3) .
N C11 1.326(6) .
N C15 1.333(7) .
C S 1.796(3) 2_655
C S 1.796(3) 3_665
C11 C12 1.408(7) .
C12 C13 1.369(8) .
C13 C14 1.379(8) .
C14 C15 1.380(9) .
C21 C22 1.377(9) .
C21 C26 1.410(9) .
C22 C23 1.391(9) .
C23 C24 1.378(13) .
C24 C25 1.361(12) .
C25 C26 1.380(8) .
C31 C35 1.3900 .
C31 C32 1.3900 .
C35 C36 1.3900 .
C36 C34 1.3900 .
C34 C33 1.3900 .
C33 C32 1.3900 .
